data_7232447
loop_
_publ_author_name
'Mo, Zong-Wen'
'Huang, Ning-Yu'
'Wang, Chao'
'Ye, Zi-Ming'
'Zhou, Hao-Long'
'Zhou, Dong-Dong'
'Lin, Rui-Biao'
'Chen, Xiao-Ming'
'Zhang, Jie-Peng'

_publ_section_title
;
 Single-side and double-side swing behaviours of a flexible porous
 coordination polymer with a rhombic-lattice structure
;
_journal_issue 12
_journal_name_full CrystEngComm
_journal_page_first 1872
_journal_paper_doi 10.1039/C9CE00227H
_journal_volume 21
_journal_year 2019
_chemical_formula_moiety 'C12 H8 N3 O2 Zn'
_chemical_formula_sum 'C12 H8 N3 O2 Zn'
_chemical_formula_weight 291.58
_space_group_crystal_system monoclinic
_space_group_IT_number 14
_space_group_name_Hall '-P 2yn'
_space_group_name_H-M_alt 'P 1 21/n 1'
_symmetry_space_group_name_Hall '-P 2yn'
_symmetry_space_group_name_H-M 'P 1 21/n 1'
_atom_sites_solution_hydrogens geom
_audit_creation_date 2018-12-04
_audit_creation_method
;
Olex2 1.2
(compiled 2017.08.10 svn.r3458 for OlexSys, GUI svn.r5381)
;
_audit_update_record
;
2018-12-04 deposited with the CCDC.    2019-02-22 downloaded from the CCDC.
;
_cell_angle_alpha 90
_cell_angle_beta 104.136(4)
_cell_angle_gamma 90
_cell_formula_units_Z 4
_cell_length_a 11.2067(5)
_cell_length_b 11.2671(6)
_cell_length_c 11.6106(5)
_cell_measurement_reflns_used 2982
_cell_measurement_temperature 298(2)
_cell_measurement_theta_max 76.2580
_cell_measurement_theta_min 4.8880
_cell_volume 1421.64(12)
_computing_cell_refinement
;
CrysAlisPro, Agilent Technologies,
Version 1.171.37.35 (release 13-08-2014 CrysAlis171 .NET)
(compiled Aug 13 2014,18:06:01)
;
_computing_data_collection
;
CrysAlisPro, Agilent Technologies,
Version 1.171.37.35 (release 13-08-2014 CrysAlis171 .NET)
(compiled Aug 13 2014,18:06:01)
;
_computing_data_reduction
;
CrysAlisPro, Agilent Technologies,
Version 1.171.37.35 (release 13-08-2014 CrysAlis171 .NET)
(compiled Aug 13 2014,18:06:01)
;
_computing_molecular_graphics 'Olex2 (Dolomanov et al., 2009)'
_computing_publication_material 'Olex2 (Dolomanov et al., 2009)'
_computing_structure_refinement 'ShelXL (Sheldrick, 2015)'
_diffrn_ambient_temperature 298(2)
_diffrn_detector 'CCD plate'
_diffrn_measured_fraction_theta_full 0.925
_diffrn_measured_fraction_theta_max 0.985
_diffrn_measurement_details
;
#__ type_ start__ end____ width___ exp.time_
  1 omega -122.00   56.00   1.0000   60.0000
omega____ theta____ kappa____ phi______ frames
    -      -32.0000    0.0000 -180.0000 178

#__ type_ start__ end____ width___ exp.time_
  2 omega  -47.00   14.00   1.0000   60.0000
omega____ theta____ kappa____ phi______ frames
    -      -32.0000   72.0000  108.0000 61

#__ type_ start__ end____ width___ exp.time_
  3 omega  -78.00  -18.00   1.0000   60.0000
omega____ theta____ kappa____ phi______ frames
    -      -32.0000  -72.0000   36.0000 60

#__ type_ start__ end____ width___ exp.time_
  4 omega  -69.00   58.00   1.0000   60.0000
omega____ theta____ kappa____ phi______ frames
    -      -32.0000    0.0000  -36.0000 127

#__ type_ start__ end____ width___ exp.time_
  5 omega  -78.00  -18.00   1.0000   60.0000
omega____ theta____ kappa____ phi______ frames
    -      -32.0000  -72.0000 -180.0000 60

#__ type_ start__ end____ width___ exp.time_
  6 omega  -80.00  -20.00   1.0000   60.0000
omega____ theta____ kappa____ phi______ frames
    -      -32.0000  -72.0000  108.0000 60

#__ type_ start__ end____ width___ exp.time_
  7 omega -200.00  -20.00   1.0000  180.0000
omega____ theta____ kappa____ phi______ frames
    -     -110.0000    0.0000 -108.0000 180

#__ type_ start__ end____ width___ exp.time_
  8 omega  -98.00  -20.00   1.0000  180.0000
omega____ theta____ kappa____ phi______ frames
    -     -110.0000   72.0000 -180.0000 78

#__ type_ start__ end____ width___ exp.time_
  9 omega  -87.00  -20.00   1.0000  180.0000
omega____ theta____ kappa____ phi______ frames
    -     -110.0000   72.0000  108.0000 67

#__ type_ start__ end____ width___ exp.time_
 10 omega -200.00 -139.00   1.0000  180.0000
omega____ theta____ kappa____ phi______ frames
    -     -110.0000  -72.0000 -108.0000 61

#__ type_ start__ end____ width___ exp.time_
 11 omega -196.00 -121.00   1.0000  180.0000
omega____ theta____ kappa____ phi______ frames
    -     -110.0000  -72.0000  108.0000 75

#__ type_ start__ end____ width___ exp.time_
 12 omega -200.00  -68.00   1.0000  180.0000
omega____ theta____ kappa____ phi______ frames
    -     -110.0000    0.0000  108.0000 132
;
_diffrn_measurement_device 'abstract diffractometer'
_diffrn_measurement_device_type 'dtrek-CrysAlisPro-abstract goniometer imported rigaku-d*trek images'
_diffrn_measurement_method '\w scans'
_diffrn_orient_matrix_UB_11 -0.1215605000
_diffrn_orient_matrix_UB_12 -0.0416667000
_diffrn_orient_matrix_UB_13 -0.0836607000
_diffrn_orient_matrix_UB_21 -0.0117918000
_diffrn_orient_matrix_UB_22 0.1199605000
_diffrn_orient_matrix_UB_23 -0.0654553000
_diffrn_orient_matrix_UB_31 0.0719287000
_diffrn_orient_matrix_UB_32 -0.0507216000
_diffrn_orient_matrix_UB_33 -0.0862595000
_diffrn_radiation_monochromator graphite
_diffrn_radiation_probe x-ray
_diffrn_radiation_type CuK\a
_diffrn_radiation_wavelength 1.54184
_diffrn_reflns_av_R_equivalents 0.0402
_diffrn_reflns_av_unetI/netI 0.0380
_diffrn_reflns_Laue_measured_fraction_full 0.925
_diffrn_reflns_Laue_measured_fraction_max 0.985
_diffrn_reflns_limit_h_max 13
_diffrn_reflns_limit_h_min -12
_diffrn_reflns_limit_k_max 13
_diffrn_reflns_limit_k_min -13
_diffrn_reflns_limit_l_max 11
_diffrn_reflns_limit_l_min -13
_diffrn_reflns_number 8256
_diffrn_reflns_point_group_measured_fraction_full 0.925
_diffrn_reflns_point_group_measured_fraction_max 0.985
_diffrn_reflns_theta_full 67.684
_diffrn_reflns_theta_max 65.057
_diffrn_reflns_theta_min 4.917
_diffrn_source 'Enhance (Cu) X-ray Source'
_exptl_absorpt_coefficient_mu 2.392
_exptl_absorpt_correction_T_max 1.00000
_exptl_absorpt_correction_T_min 0.57137
_exptl_absorpt_correction_type multi-scan
_exptl_absorpt_process_details
;
CrysAlisPro, Agilent Technologies,
Version 1.171.37.35 (release 13-08-2014 CrysAlis171 .NET)
(compiled Aug 13 2014,18:06:01)
Empirical absorption correction using spherical harmonics,
 implemented in SCALE3 ABSPACK scaling algorithm.
;
_exptl_crystal_density_diffrn 1.362
_exptl_crystal_F_000 588
_exptl_crystal_size_max 0.1
_exptl_crystal_size_mid 0.1
_exptl_crystal_size_min 0.1
_refine_diff_density_max 0.386
_refine_diff_density_min -0.619
_refine_diff_density_rms 0.070
_refine_ls_extinction_method none
_refine_ls_goodness_of_fit_ref 1.031
_refine_ls_hydrogen_treatment constr
_refine_ls_matrix_type full
_refine_ls_number_parameters 163
_refine_ls_number_reflns 2384
_refine_ls_number_restraints 0
_refine_ls_restrained_S_all 1.031
_refine_ls_R_factor_all 0.0655
_refine_ls_R_factor_gt 0.0463
_refine_ls_shift/su_max 0.000
_refine_ls_shift/su_mean 0.000
_refine_ls_structure_factor_coef Fsqd
_refine_ls_weighting_details
;
 w=1/[\s^2^(Fo^2^)+(0.0754P)^2^+0.3782P]
 where P=(Fo^2^+2Fc^2^)/3
;
_refine_ls_weighting_scheme calc
_refine_ls_wR_factor_gt 0.1190
_refine_ls_wR_factor_ref 0.1315
_reflns_Friedel_coverage 0.000
_reflns_number_gt 1760
_reflns_number_total 2384
_reflns_threshold_expression 'I > 2\s(I)'
_cod_data_source_file c9ce00227h2.cif
_cod_data_source_block 3
_cod_depositor_comments 'Adding full bibliography for 7232446--7232448.cif.'
_cod_original_cell_volume 1421.65(11)
_cod_database_code 7232447
_shelxl_version_number 2013-2
_chemical_oxdiff_formula 'C48 H32 N12 O8 Zn4'
_shelx_space_group_comment
;
The symmetry employed for this shelxl refinement is uniquely defined
by the following loop, which should always be used as a source of
symmetry information in preference to the above space-group names.
They are only intended as comments.
;
_shelx_estimated_absorpt_t_max 0.796
_shelx_estimated_absorpt_t_min 0.796
_reflns_odcompleteness_completeness 98.17
_reflns_odcompleteness_iscentric 1
_reflns_odcompleteness_theta 64.99
_olex2_refinement_description
;
1. Fixed Uiso
 At 1.2 times of:
  All C(H) groups
2.a Aromatic/amide H refined with riding coordinates:
 C1(H1), C3(H3), C11(H11), C12(H12), C4(H4), C8(H8), C7(H7), C5(H5)
;
_ins_header
;
TITL abs1 in P2(1)/n 
REM P2(1)/n (#14 in standard setting)
CELL 1.54184  11.206705  11.267116  11.610639  90.0000 104.1360  90.0000
ZERR    4.00   0.000461   0.000613   0.000462   0.0000   0.0041   0.0000
LATT  1
SYMM -x+1/2, y+1/2,-z+1/2 
SFAC C H N O Zn
UNIT 192.00 128.00 48.00 32.00 16.00
TREF
HKLF 4
END
;
_olex2_submission_special_instructions 'No special instructions were received'

loop_
_space_group_symop_operation_xyz
'x, y, z'
'-x+1/2, y+1/2, -z+1/2'
'-x, -y, -z'
'x-1/2, -y-1/2, z-1/2'

loop_
_atom_site_label
_atom_site_type_symbol
_atom_site_fract_x
_atom_site_fract_y
_atom_site_fract_z
_atom_site_U_iso_or_equiv
_atom_site_adp_type
_atom_site_occupancy
_atom_site_site_symmetry_order
_atom_site_calc_flag
_atom_site_refinement_flags_posn
Zn01 Zn 0.34809(4) 0.45058(5) 0.92039(4) 0.0560(2) Uani 1 1 d .
O1 O 0.2533(3) 0.4518(3) 0.7595(3) 0.0793(9) Uani 1 1 d .
N1 N 0.5080(3) 0.3973(3) 0.8945(3) 0.0599(8) Uani 1 1 d .
N3 N 0.7816(3) 0.1671(4) 0.5235(3) 0.0673(10) Uani 1 1 d .
O2 O 0.1066(3) 0.5421(3) 0.8229(2) 0.0880(11) Uani 1 1 d .
N2 N 0.6232(3) 0.4149(3) 0.9652(3) 0.0630(9) Uani 1 1 d .
C2 C 0.6440(4) 0.3269(4) 0.7988(3) 0.0612(10) Uani 1 1 d .
C1 C 0.5209(4) 0.3436(4) 0.7958(3) 0.0654(11) Uani 1 1 d .
H1 H 0.4559 0.3204 0.7335 0.079 Uiso 1 1 calc R
C6 C 0.6926(4) 0.2727(4) 0.7051(3) 0.0629(10) Uani 1 1 d .
C10 C 0.0711(4) 0.4997(4) 0.6165(3) 0.0622(10) Uani 1 1 d .
C3 C 0.7039(4) 0.3720(4) 0.9073(4) 0.0701(12) Uani 1 1 d .
H3 H 0.7889 0.3728 0.9368 0.084 Uiso 1 1 calc R
C11 C 0.1171(4) 0.4530(4) 0.5255(4) 0.0728(13) Uani 1 1 d .
H11 H 0.1961 0.4212 0.5425 0.087 Uiso 1 1 calc R
C12 C -0.0466(4) 0.5467(4) 0.5896(4) 0.0699(12) Uani 1 1 d .
H12 H -0.0784 0.5782 0.6499 0.084 Uiso 1 1 calc R
C9 C 0.1465(4) 0.4997(5) 0.7429(4) 0.0686(11) Uani 1 1 d .
C4 C 0.6637(4) 0.1572(6) 0.5287(4) 0.0886(16) Uani 1 1 d .
H4 H 0.6101 0.1144 0.4693 0.106 Uiso 1 1 calc R
C8 C 0.8536(4) 0.2312(5) 0.6084(4) 0.0839(15) Uani 1 1 d .
H8 H 0.9356 0.2404 0.6068 0.101 Uiso 1 1 calc R
C7 C 0.8137(4) 0.2848(5) 0.6987(4) 0.0862(16) Uani 1 1 d .
H7 H 0.8683 0.3293 0.7557 0.103 Uiso 1 1 calc R
C5 C 0.6185(4) 0.2064(5) 0.6162(4) 0.0869(15) Uani 1 1 d .
H5 H 0.5363 0.1951 0.6160 0.104 Uiso 1 1 calc R

loop_
_atom_site_aniso_label
_atom_site_aniso_U_11
_atom_site_aniso_U_22
_atom_site_aniso_U_33
_atom_site_aniso_U_23
_atom_site_aniso_U_13
_atom_site_aniso_U_12
Zn01 0.0466(3) 0.0854(4) 0.0373(3) -0.0010(2) 0.0125(2) 0.0005(3)
O1 0.0583(17) 0.127(3) 0.0465(15) -0.0057(16) 0.0015(13) 0.0176(18)
N1 0.0500(18) 0.083(2) 0.0468(17) -0.0052(16) 0.0130(14) 0.0000(16)
N3 0.056(2) 0.096(3) 0.0563(19) -0.0106(18) 0.0258(17) 0.0001(18)
O2 0.080(2) 0.137(3) 0.0432(16) -0.0078(17) 0.0087(15) 0.025(2)
N2 0.0484(18) 0.095(3) 0.0449(17) -0.0085(16) 0.0093(14) 0.0029(17)
C2 0.051(2) 0.086(3) 0.051(2) -0.009(2) 0.0197(17) -0.0019(19)
C1 0.052(2) 0.096(3) 0.050(2) -0.013(2) 0.0158(18) 0.000(2)
C6 0.051(2) 0.084(3) 0.056(2) -0.008(2) 0.0188(18) -0.003(2)
C10 0.054(2) 0.083(3) 0.045(2) 0.0019(19) 0.0048(17) 0.001(2)
C3 0.046(2) 0.103(4) 0.063(2) -0.019(2) 0.0170(19) 0.006(2)
C11 0.056(2) 0.109(4) 0.049(2) -0.003(2) 0.0052(19) 0.014(2)
C12 0.061(2) 0.101(3) 0.045(2) -0.007(2) 0.0100(19) 0.011(2)
C9 0.062(3) 0.090(3) 0.048(2) 0.002(2) 0.003(2) 0.000(2)
C4 0.059(3) 0.138(5) 0.070(3) -0.039(3) 0.019(2) -0.003(3)
C8 0.057(3) 0.115(4) 0.090(3) -0.030(3) 0.037(2) -0.014(3)
C7 0.060(3) 0.123(4) 0.082(3) -0.041(3) 0.030(2) -0.014(3)
C5 0.054(2) 0.133(5) 0.078(3) -0.029(3) 0.024(2) -0.002(3)

loop_
_atom_type_symbol
_atom_type_description
_atom_type_scat_dispersion_real
_atom_type_scat_dispersion_imag
_atom_type_scat_source
C C 0.0181 0.0091 'International Tables Vol C Tables 4.2.6.8 and 6.1.1.4'
H H 0.0000 0.0000 'International Tables Vol C Tables 4.2.6.8 and 6.1.1.4'
N N 0.0311 0.0180 'International Tables Vol C Tables 4.2.6.8 and 6.1.1.4'
O O 0.0492 0.0322 'International Tables Vol C Tables 4.2.6.8 and 6.1.1.4'
Zn Zn -1.5491 0.6778 'International Tables Vol C Tables 4.2.6.8 and 6.1.1.4'

loop_
_geom_angle_atom_site_label_1
_geom_angle_atom_site_label_2
_geom_angle_atom_site_label_3
_geom_angle
_geom_angle_site_symmetry_1
_geom_angle_site_symmetry_3
O1 Zn01 N1 99.28(13) . .
O1 Zn01 N3 112.46(15) . 4_566
O1 Zn01 N2 127.46(15) . 3_667
N1 Zn01 N3 111.39(15) . 4_566
N1 Zn01 N2 109.12(13) . 3_667
N2 Zn01 N3 97.22(15) 3_667 4_566
C9 O1 Zn01 115.1(3) . .
N2 N1 Zn01 128.5(3) . .
C1 N1 Zn01 124.0(3) . .
C1 N1 N2 107.3(3) . .
C4 N3 Zn01 118.4(3) . 4_665
C8 N3 Zn01 123.1(3) . 4_665
C8 N3 C4 116.0(4) . .
N1 N2 Zn01 119.2(3) . 3_667
C3 N2 Zn01 126.2(3) . 3_667
C3 N2 N1 107.5(3) . .
C1 C2 C6 126.0(4) . .
C3 C2 C1 103.5(3) . .
C3 C2 C6 130.5(4) . .
N1 C1 C2 110.9(4) . .
N1 C1 H1 124.6 . .
C2 C1 H1 124.6 . .
C7 C6 C2 123.1(4) . .
C5 C6 C2 121.2(4) . .
C5 C6 C7 115.7(4) . .
C11 C10 C9 121.2(4) . .
C12 C10 C11 119.0(4) . .
C12 C10 C9 119.8(4) . .
N2 C3 C2 110.8(4) . .
N2 C3 H3 124.6 . .
C2 C3 H3 124.6 . .
C10 C11 H11 119.8 . .
C12 C11 C10 120.4(4) 3_566 .
C12 C11 H11 119.8 3_566 .
C10 C12 H12 119.7 . .
C11 C12 C10 120.6(4) 3_566 .
C11 C12 H12 119.7 3_566 .
O1 C9 C10 115.3(4) . .
O2 C9 O1 123.5(4) . .
O2 C9 C10 121.2(4) . .
N3 C4 H4 118.3 . .
N3 C4 C5 123.4(4) . .
C5 C4 H4 118.3 . .
N3 C8 H8 118.2 . .
N3 C8 C7 123.7(4) . .
C7 C8 H8 118.2 . .
C6 C7 H7 119.9 . .
C8 C7 C6 120.2(4) . .
C8 C7 H7 119.9 . .
C6 C5 H5 119.5 . .
C4 C5 C6 121.0(4) . .
C4 C5 H5 119.5 . .

loop_
_geom_bond_atom_site_label_1
_geom_bond_atom_site_label_2
_geom_bond_distance
_geom_bond_site_symmetry_2
Zn01 O1 1.911(3) .
Zn01 N1 1.981(3) .
Zn01 N3 2.045(3) 4_566
Zn01 N2 1.989(3) 3_667
O1 C9 1.283(6) .
N1 N2 1.365(4) .
N1 C1 1.334(5) .
N3 Zn01 2.045(3) 4_665
N3 C4 1.342(5) .
N3 C8 1.325(6) .
O2 C9 1.222(5) .
N2 Zn01 1.989(3) 3_667
N2 C3 1.341(5) .
C2 C1 1.385(5) .
C2 C6 1.464(5) .
C2 C3 1.373(5) .
C1 H1 0.9300 .
C6 C7 1.383(6) .
C6 C5 1.376(6) .
C10 C11 1.388(6) .
C10 C12 1.384(6) .
C10 C9 1.504(5) .
C3 H3 0.9300 .
C11 H11 0.9300 .
C11 C12 1.377(5) 3_566
C12 C11 1.377(5) 3_566
C12 H12 0.9300 .
C4 H4 0.9300 .
C4 C5 1.359(6) .
C8 H8 0.9300 .
C8 C7 1.377(6) .
C7 H7 0.9300 .
C5 H5 0.9300 .

loop_
_geom_torsion_atom_site_label_1
_geom_torsion_atom_site_label_2
_geom_torsion_atom_site_label_3
_geom_torsion_atom_site_label_4
_geom_torsion
_geom_torsion_site_symmetry_1
_geom_torsion_site_symmetry_4
Zn01 O1 C9 O2 0.0(7) . .
Zn01 O1 C9 C10 -179.4(3) . .
Zn01 N1 N2 Zn01 -22.6(5) . 3_667
Zn01 N1 N2 C3 -174.8(3) . .
Zn01 N1 C1 C2 174.4(3) . .
Zn01 N3 C4 C5 161.3(5) 4_665 .
Zn01 N3 C8 C7 -161.4(4) 4_665 .
Zn01 N2 C3 C2 -149.3(3) 3_667 .
N1 N2 C3 C2 0.4(5) . .
N3 C4 C5 C6 1.3(9) . .
N3 C8 C7 C6 0.5(9) . .
N2 N1 C1 C2 -1.1(5) . .
C2 C6 C7 C8 179.8(5) . .
C2 C6 C5 C4 179.4(5) . .
C1 N1 N2 Zn01 152.6(3) . 3_667
C1 N1 N2 C3 0.4(5) . .
C1 C2 C6 C7 163.1(5) . .
C1 C2 C6 C5 -16.3(8) . .
C1 C2 C3 N2 -1.0(6) . .
C6 C2 C1 N1 -178.9(4) . .
C6 C2 C3 N2 179.2(5) . .
C3 C2 C1 N1 1.3(5) . .
C3 C2 C6 C7 -17.1(8) . .
C3 C2 C6 C5 163.5(5) . .
C11 C10 C12 C11 0.0(8) . 3_566
C11 C10 C9 O1 -1.4(7) . .
C11 C10 C9 O2 179.2(5) . .
C12 C10 C11 C12 0.0(8) . 3_566
C12 C10 C9 O1 178.4(5) . .
C12 C10 C9 O2 -1.0(8) . .
C9 C10 C11 C12 179.8(5) . 3_566
C9 C10 C12 C11 -179.8(5) . 3_566
C4 N3 C8 C7 0.7(8) . .
C8 N3 C4 C5 -1.6(9) . .
C7 C6 C5 C4 -0.1(8) . .
C5 C6 C7 C8 -0.7(8) . .
